data_1560709
loop_
_publ_author_name
'Zhao, Li'
'Zhang, Jie'
'Wang, Jiang'
'Niu, Xiao-Yan'
'Wang, Xiao-Qing'
'Fan, Li-Ming'
'Hu, Tuo-Ping'

_publ_section_title
;
 Structural diversity, gas sorption properties, luminescent sensing of
 three Cd(II) complexes based on 3, 5-Di(2&#x2032;,
 5-dicarboxylphenyl)pyridine
;
_journal_name_full 'Journal of Solid State Chemistry'
_journal_page_first 1
_journal_page_last 8
_journal_paper_doi 10.1016/j.jssc.2018.08.028
_journal_volume 268
_journal_year 2018
_chemical_formula_moiety 'C44 H29 Cd4 N2 O20.5, 0.5(C4 H9 N O), 1.5(H2 O)'
_chemical_formula_sum 'C46 H36.5 Cd4 N2.5 O22.5'
_chemical_formula_weight 1433.92
_space_group_crystal_system monoclinic
_space_group_IT_number 15
_space_group_name_Hall '-C 2yc'
_space_group_name_H-M_alt 'C 1 2/c 1'
_atom_sites_solution_hydrogens mixed
_cell_angle_alpha 90
_cell_angle_beta 113.399(2)
_cell_angle_gamma 90
_cell_formula_units_Z 8
_cell_length_a 27.459(4)
_cell_length_b 24.215(3)
_cell_length_c 18.917(3)
_cell_measurement_reflns_used 5108
_cell_measurement_temperature 296.15
_cell_measurement_theta_max 24.657
_cell_measurement_theta_min 2.305
_cell_volume 11544(3)
_computing_cell_refinement 'SAINT v8.37A (Bruker, 2015)'
_computing_data_reduction 'SAINT v8.37A (Bruker, 2015)'
_computing_molecular_graphics 'Olex2 (Dolomanov et al., 2009)'
_computing_publication_material 'Olex2 (Dolomanov et al., 2009)'
_computing_structure_refinement 'ShelXL (Sheldrick, 2015)'
_diffrn_ambient_temperature 296.15
_diffrn_measured_fraction_theta_full 0.998
_diffrn_measured_fraction_theta_max 0.994
_diffrn_measurement_device_type 'CCD area detector'
_diffrn_measurement_method 'phi and omega scans'
_diffrn_radiation_monochromator graphite
_diffrn_radiation_type MoK\a
_diffrn_radiation_wavelength 0.71073
_diffrn_reflns_av_R_equivalents 0.0647
_diffrn_reflns_av_unetI/netI 0.0936
_diffrn_reflns_Laue_measured_fraction_full 0.998
_diffrn_reflns_Laue_measured_fraction_max 0.994
_diffrn_reflns_limit_h_max 33
_diffrn_reflns_limit_h_min -35
_diffrn_reflns_limit_k_max 29
_diffrn_reflns_limit_k_min -31
_diffrn_reflns_limit_l_max 24
_diffrn_reflns_limit_l_min -24
_diffrn_reflns_number 41278
_diffrn_reflns_point_group_measured_fraction_full 0.998
_diffrn_reflns_point_group_measured_fraction_max 0.994
_diffrn_reflns_theta_full 25.242
_diffrn_reflns_theta_max 27.629
_diffrn_reflns_theta_min 2.051
_exptl_absorpt_coefficient_mu 1.528
_exptl_absorpt_correction_T_max 0.7456
_exptl_absorpt_correction_T_min 0.6868
_exptl_absorpt_correction_type multi-scan
_exptl_absorpt_process_details
'SADABS-2016/2 (Bruker,2016/2) was used for absorption correction. wR2(int) was 0.0627 before and 0.0533 after correction. The Ratio of minimum to maximum transmission is 0.9211. The \l/2 correction factor is Not present.'
_exptl_crystal_colour colourless
_exptl_crystal_colour_primary colourless
_exptl_crystal_density_diffrn 1.650
_exptl_crystal_density_meas .
_exptl_crystal_description block
_exptl_crystal_F_000 5616
_refine_diff_density_max 1.372
_refine_diff_density_min -0.747
_refine_diff_density_rms 0.144
_refine_ls_extinction_coef .
_refine_ls_extinction_method none
_refine_ls_goodness_of_fit_ref 0.984
_refine_ls_hydrogen_treatment constr
_refine_ls_matrix_type full
_refine_ls_number_parameters 762
_refine_ls_number_reflns 13355
_refine_ls_number_restraints 156
_refine_ls_restrained_S_all 0.998
_refine_ls_R_factor_all 0.1050
_refine_ls_R_factor_gt 0.0525
_refine_ls_shift/su_max 0.003
_refine_ls_shift/su_mean 0.000
_refine_ls_structure_factor_coef Fsqd
_refine_ls_weighting_details 'w=1/[\s^2^(Fo^2^)+(0.0728P)^2^] where P=(Fo^2^+2Fc^2^)/3'
_refine_ls_weighting_scheme calc
_refine_ls_wR_factor_gt 0.1285
_refine_ls_wR_factor_ref 0.1491
_reflns_Friedel_coverage 0.000
_reflns_Friedel_fraction_full .
_reflns_Friedel_fraction_max .
_reflns_number_gt 7895
_reflns_number_total 13355
_reflns_threshold_expression 'I > 2\s(I)'
_cod_data_source_file mmc2.cif
_cod_data_source_block z_sq
_cod_original_formula_sum 'C46 H36.50 Cd4 N2.50 O22.50'
_cod_database_code 1560709
_shelx_space_group_comment
;
The symmetry employed for this shelxl refinement is uniquely defined
by the following loop, which should always be used as a source of
symmetry information in preference to the above space-group names.
They are only intended as comments.
;
_olex2_refinement_description
;
1. Fixed Uiso
 At 1.2 times of:
  All C(H) groups, All C(H,H) groups
 At 1.5 times of:
  All C(H,H,H) groups, All O(H,H) groups
2. Restrained distances
 C50-C47 = C49-C48
 1.5 with sigma of 0.02
 C47-O11 = O11-C48
 1.4 with sigma of 0.02
 C50-O23 = O23-C49
 1.4 with sigma of 0.02
 C47-O23 = O23-C48
 2.4 with sigma of 0.02
 O24-O26_$1
 2.7 with sigma of 0.02
3. Uiso/Uaniso restraints and constraints
Uanis(O11) \\sim Ueq, Uanis(C50) \\sim Ueq, Uanis(O23) \\sim Ueq, Uanis(C49)
\\sim Ueq, Uanis(C47) \\sim Ueq, Uanis(C48) \\sim Ueq: with sigma of 0.01 and
sigma for terminal atoms of 0.02
Uanis(Cd3A) \\sim Ueq, Uanis(Cd3) \\sim Ueq, Uanis(O7) \\sim Ueq, Uanis(O8)
\\sim Ueq: with sigma of 0.01 and sigma for terminal atoms of 0.02
Uanis(O25) \\sim Ueq: with sigma of 0.01 and sigma for terminal atoms of 0.02
Uanis(O24) \\sim Ueq: with sigma of 0.01 and sigma for terminal atoms of 0.02
4. Rigid body (RIGU) restrains
 O11, C50, O23, C49, C47, C48
 with sigma for 1-2 distances of 0.004 and sigma for 1-3 distances of 0.004
 C44, N3, C45, C46, C43, O21
 with sigma for 1-2 distances of 0.004 and sigma for 1-3 distances of 0.004
 Cd3, Cd3A, O24
 with sigma for 1-2 distances of 0.001 and sigma for 1-3 distances of 0.001
5. Others
 Sof(Cd3A)=1-FVAR(1)
 Sof(Cd3)=FVAR(1)
 Fixed Sof: O11(0.5) O21(0.5) C43(0.5) N3(0.5) C44(0.5) H44A(0.5) H44B(0.5)
 H44C(0.5) C45(0.5) H45A(0.5) H45B(0.5) H45C(0.5) C46(0.5) H46A(0.5) H46B(0.5)
 H46C(0.5) O22(0.5) H22A(0.5) H22B(0.5) C50(0.5) H50A(0.5) H50B(0.5) O23(0.5)
 C49(0.5) H49A(0.5) H49B(0.5) C47(0.5) H47A(0.5) H47B(0.5) C48(0.5) H48A(0.5)
 H48B(0.5) O24(0.5) H24A(0.5) H24B(0.5) O25(0.5) H25A(0.5) H25B(0.5) O26(0.5)
 H26A(0.5) H26B(0.5)
6.a Riding coordinates:
 O20(H20A,H20B), O22(H22A,H22B), O24(H24A,H24B), O25(H25A,H25B), O26(H26A,H26B)
6.b Rotating group:
 O15(H15A,H15B)
6.c Secondary CH2 refined with riding coordinates:
 O4(H4A,H4B), C50(H50A,H50B), C49(H49A,H49B), C47(H47A,H47B), C48(H48A,H48B)
6.d Aromatic/amide H refined with riding coordinates:
 C1(H1), C5(H5), C6(H6), C8(H8), C15(H15), C16(H16), C20(H20), C21(H21),
 C23(H23), C26(H26), C27(H27), C29(H29), C30(H30), C36(H36), C37(H37), C38(H38),
  C40(H40), C41(H41)
6.e Idealised Me refined as rotating group:
 C44(H44A,H44B,H44C), C45(H45A,H45B,H45C), C46(H46A,H46B,H46C)
;

loop_
_space_group_symop_operation_xyz
'x, y, z'
'-x, y, -z+1/2'
'x+1/2, y+1/2, z'
'-x+1/2, y+1/2, -z+1/2'
'-x, -y, -z'
'x, -y, z-1/2'
'-x+1/2, -y+1/2, -z'
'x+1/2, -y+1/2, z-1/2'

loop_
_atom_site_label
_atom_site_type_symbol
_atom_site_fract_x
_atom_site_fract_y
_atom_site_fract_z
_atom_site_U_iso_or_equiv
_atom_site_adp_type
_atom_site_occupancy
_atom_site_site_symmetry_order
_atom_site_calc_flag
_atom_site_refinement_flags_posn
_atom_site_refinement_flags_adp
_atom_site_refinement_flags_occupancy
_atom_site_disorder_assembly
_atom_site_disorder_group
Cd1 Cd 0.18353(2) 0.43270(2) 0.32828(2) 0.02811(13) Uani 1 1 d . . . . .
Cd2 Cd 0.25005(2) 0.42829(2) 0.18720(2) 0.02859(13) Uani 1 1 d . . . . .
Cd3 Cd 0.00939(6) 0.24429(4) -0.39805(4) 0.0473(4) Uani 0.908(4) 1 d . U P A 1
Cd4 Cd 0.08545(2) 0.27132(2) 0.10606(2) 0.03712(15) Uani 1 1 d . . . . .
O1 O 0.4524(2) 0.7011(2) 0.4836(3) 0.0641(16) Uani 1 1 d . . . . .
O2 O 0.4657(2) 0.6607(2) 0.5919(3) 0.0600(15) Uani 1 1 d . . . . .
O3 O 0.25215(18) 0.4912(2) 0.3595(2) 0.0464(12) Uani 1 1 d . . . . .
O4 O 0.21583(16) 0.37096(17) 0.25566(19) 0.0342(10) Uani 1 1 d . . . . .
H4A H 0.243255 0.346866 0.290008 0.051 Uiso 1 1 calc R . . . .
H4B H 0.187176 0.348417 0.220722 0.051 Uiso 1 1 calc R . . . .
O5 O 0.30267(18) 0.4720(2) 0.2945(2) 0.0467(12) Uani 1 1 d . . . . .
O6 O 0.17930(18) 0.4851(2) 0.1504(2) 0.0476(12) Uani 1 1 d . . . . .
O7 O 0.0613(3) 0.2183(3) -0.2654(3) 0.096(2) Uani 1 1 d . U . . .
O8 O 0.0415(3) 0.3008(2) -0.2995(3) 0.084(2) Uani 1 1 d . U . . .
O9 O 0.20959(18) 0.37549(18) 0.0813(2) 0.0433(12) Uani 1 1 d . . . . .
O10 O 0.16054(18) 0.31642(19) 0.1156(2) 0.0440(12) Uani 1 1 d . . . . .
O11 O 0.0020(4) 0.2441(5) 0.1205(6) 0.065(3) Uani 0.5 1 d D U P B -1
O12 O -0.03183(18) 0.68659(19) 0.0140(2) 0.0459(12) Uani 1 1 d . . . . .
O13 O -0.0391(2) 0.6444(2) -0.0916(2) 0.0681(17) Uani 1 1 d . . . . .
O14 O 0.13063(18) 0.4713(2) 0.2196(2) 0.0520(14) Uani 1 1 d . . . . .
O15 O 0.3200(2) 0.3656(3) 0.2140(4) 0.090(2) Uani 1 1 d . . . . .
H15A H 0.352830 0.374727 0.229894 0.135 Uiso 1 1 d GR . . . .
H15B H 0.319247 0.330108 0.214541 0.135 Uiso 1 1 d GR . . . .
O16 O 0.22609(18) 0.37972(19) 0.4299(2) 0.0444(12) Uani 1 1 d . . . . .
O17 O 0.3799(2) 0.21515(19) 0.7585(2) 0.0492(13) Uani 1 1 d . . . . .
O18 O 0.3695(2) 0.29454(19) 0.8044(2) 0.0647(17) Uani 1 1 d . . . . .
O19 O 0.2825(2) 0.3380(2) 0.3895(2) 0.0614(15) Uani 1 1 d . . . . .
O20 O 0.1098(2) 0.3767(2) 0.3100(3) 0.0664(16) Uani 1 1 d . . . . .
H20A H 0.112890 0.347908 0.288956 0.100 Uiso 1 1 d R . . . .
H20B H 0.081600 0.389378 0.286076 0.100 Uiso 1 1 d R . . . .
N1 N 0.1531(2) 0.5099(2) -0.0989(3) 0.0321(12) Uani 1 1 d . . . . .
N2 N 0.2803(2) 0.5164(2) 0.6120(3) 0.0333(12) Uani 1 1 d . . . . .
C1 C 0.2981(2) 0.5421(3) 0.5639(3) 0.0327(14) Uani 1 1 d . . . . .
H1 H 0.295517 0.580369 0.560003 0.039 Uiso 1 1 calc R . . . .
C2 C 0.3202(2) 0.5143(3) 0.5200(3) 0.0324(15) Uani 1 1 d . . . . .
C3 C 0.3446(2) 0.5451(2) 0.4751(3) 0.0292(14) Uani 1 1 d . . . . .
C4 C 0.3352(2) 0.5341(2) 0.3983(3) 0.0291(14) Uani 1 1 d . . . . .
C5 C 0.3642(2) 0.5635(2) 0.3642(3) 0.0338(15) Uani 1 1 d . . . . .
H5 H 0.359824 0.554869 0.314170 0.041 Uiso 1 1 calc R . . . .
C6 C 0.3989(3) 0.6047(3) 0.4032(3) 0.0380(16) Uani 1 1 d . . . . .
H6 H 0.417253 0.624301 0.379308 0.046 Uiso 1 1 calc R . . . .
C7 C 0.4065(2) 0.6167(3) 0.4785(3) 0.0340(15) Uani 1 1 d . . . . .
C8 C 0.3808(2) 0.5861(3) 0.5140(3) 0.0327(15) Uani 1 1 d . . . . .
H8 H 0.387690 0.592937 0.565517 0.039 Uiso 1 1 calc R . . . .
C9 C 0.4442(3) 0.6617(3) 0.5213(4) 0.0416(17) Uani 1 1 d . . . . .
C10 C 0.2931(3) 0.4955(3) 0.3466(3) 0.0325(15) Uani 1 1 d . . . . .
C11 C 0.1386(3) 0.4922(3) 0.1638(3) 0.0344(15) Uani 1 1 d . . . . .
C12 C 0.0952(2) 0.5277(3) 0.1114(3) 0.0320(15) Uani 1 1 d . . . . .
C13 C 0.0852(2) 0.5354(3) 0.0336(3) 0.0310(14) Uani 1 1 d . . . . .
C14 C 0.1119(2) 0.5047(3) -0.0088(3) 0.0311(14) Uani 1 1 d . . . . .
C15 C 0.1335(2) 0.5340(3) -0.0518(3) 0.0340(15) Uani 1 1 d . . . . .
H15 H 0.134478 0.572327 -0.048023 0.041 Uiso 1 1 calc R . . . .
C16 C 0.1516(2) 0.4557(3) -0.1037(3) 0.0342(15) Uani 1 1 d . . . . .
H16 H 0.165186 0.439084 -0.136285 0.041 Uiso 1 1 calc R . . . .
C17 C 0.1309(2) 0.4212(2) -0.0630(3) 0.0290(14) Uani 1 1 d . . . . .
C18 C 0.1271(2) 0.3612(2) -0.0769(3) 0.0320(15) Uani 1 1 d . . . . .
C19 C 0.1467(2) 0.3213(2) -0.0171(3) 0.0310(14) Uani 1 1 d . . . . .
C20 C 0.1418(3) 0.2663(3) -0.0341(3) 0.0416(17) Uani 1 1 d . . . . .
H20 H 0.155463 0.240864 0.005849 0.050 Uiso 1 1 calc R . . . .
C21 C 0.1170(3) 0.2472(3) -0.1091(3) 0.0420(17) Uani 1 1 d . . . . .
H21 H 0.114933 0.209582 -0.119871 0.050 Uiso 1 1 calc R . . . .
C22 C 0.0951(3) 0.2862(3) -0.1684(3) 0.0423(17) Uani 1 1 d . . . . .
C23 C 0.0998(3) 0.3404(3) -0.1520(3) 0.0415(17) Uani 1 1 d . . . . .
H23 H 0.084469 0.365322 -0.192106 0.050 Uiso 1 1 calc R . . . .
C24 C 0.0644(3) 0.2674(3) -0.2490(4) 0.055(2) Uani 1 1 d . . . . .
C25 C 0.1744(3) 0.3398(2) 0.0662(3) 0.0325(15) Uani 1 1 d . . . . .
C26 C 0.1114(2) 0.4476(3) -0.0145(3) 0.0327(15) Uani 1 1 d . . . . .
H26 H 0.097840 0.426672 0.014636 0.039 Uiso 1 1 calc R . . . .
C27 C 0.0467(3) 0.5741(3) -0.0077(3) 0.0377(16) Uani 1 1 d . . . . .
H27 H 0.038965 0.579259 -0.059766 0.045 Uiso 1 1 calc R . . . .
C28 C 0.0203(3) 0.6044(3) 0.0258(3) 0.0379(16) Uani 1 1 d . . . . .
C29 C 0.0287(3) 0.5956(3) 0.1019(3) 0.0403(16) Uani 1 1 d . . . . .
H29 H 0.009717 0.615475 0.124538 0.048 Uiso 1 1 calc R . . . .
C30 C 0.0654(3) 0.5572(3) 0.1433(3) 0.0423(18) Uani 1 1 d . . . . .
H30 H 0.070707 0.550637 0.194275 0.051 Uiso 1 1 calc R . . . .
C31 C -0.0193(3) 0.6478(3) -0.0201(4) 0.0412(17) Uani 1 1 d . . . . .
C32 C 0.2669(3) 0.3523(3) 0.4398(3) 0.0431(18) Uani 1 1 d . . . . .
C33 C 0.2978(2) 0.3327(2) 0.5214(3) 0.0327(15) Uani 1 1 d . . . . .
C34 C 0.3096(2) 0.3681(3) 0.5844(3) 0.0333(15) Uani 1 1 d . . . . .
C35 C 0.3040(2) 0.4286(2) 0.5757(3) 0.0294(14) Uani 1 1 d . . . . .
C36 C 0.2835(2) 0.4608(3) 0.6172(3) 0.0341(15) Uani 1 1 d . . . . .
H36 H 0.271072 0.443336 0.650617 0.041 Uiso 1 1 calc R . . . .
C37 C 0.3233(2) 0.4564(2) 0.5271(3) 0.0301(14) Uani 1 1 d . . . . .
H37 H 0.338391 0.436222 0.499143 0.036 Uiso 1 1 calc R . . . .
C38 C 0.3318(3) 0.3445(3) 0.6575(3) 0.0368(16) Uani 1 1 d . . . . .
H38 H 0.340373 0.367340 0.700213 0.044 Uiso 1 1 calc R . . . .
C39 C 0.3418(3) 0.2886(3) 0.6692(3) 0.0377(16) Uani 1 1 d . . . . .
C40 C 0.3312(3) 0.2546(3) 0.6048(3) 0.0428(18) Uani 1 1 d . . . . .
H40 H 0.338844 0.217053 0.611046 0.051 Uiso 1 1 calc R . . . .
C41 C 0.3095(3) 0.2773(3) 0.5327(3) 0.049(2) Uani 1 1 d . . . . .
H41 H 0.302586 0.254701 0.490053 0.058 Uiso 1 1 calc R . . . .
C42 C 0.3654(3) 0.2643(3) 0.7482(3) 0.0388(16) Uani 1 1 d . . . . .
O21 O 0.1761(5) 0.7585(6) 0.2221(8) 0.089(4) Uani 0.5 1 d . U P . .
C43 C 0.2055(8) 0.7266(10) 0.2623(15) 0.092(6) Uani 0.5 1 d . U P . .
N3 N 0.2047(7) 0.6753(8) 0.2300(12) 0.101(5) Uani 0.5 1 d . U P . .
C44 C 0.2304(6) 0.6289(7) 0.2657(10) 0.067(5) Uani 0.5 1 d . U P . .
H44A H 0.262093 0.624432 0.256429 0.101 Uiso 0.5 1 calc GR . P . .
H44B H 0.207715 0.597500 0.245849 0.101 Uiso 0.5 1 calc GR . P . .
H44C H 0.239558 0.631966 0.320076 0.101 Uiso 0.5 1 calc GR . P . .
C45 C 0.1737(8) 0.6752(12) 0.1490(13) 0.133(8) Uani 0.5 1 d . U P . .
H45A H 0.157228 0.710664 0.133506 0.199 Uiso 0.5 1 calc GR . P . .
H45B H 0.146838 0.647241 0.136724 0.199 Uiso 0.5 1 calc GR . P . .
H45C H 0.196233 0.667705 0.122172 0.199 Uiso 0.5 1 calc GR . P . .
C46 C 0.2348(6) 0.7169(9) 0.3384(12) 0.096(6) Uani 0.5 1 d . U P . .
H46A H 0.212065 0.717815 0.366037 0.144 Uiso 0.5 1 calc GR . P . .
H46B H 0.261671 0.744731 0.358390 0.144 Uiso 0.5 1 calc GR . P . .
H46C H 0.251222 0.681212 0.344436 0.144 Uiso 0.5 1 calc GR . P . .
O22 O 0.0266(4) 0.4302(5) 0.2058(6) 0.083(4) Uani 0.5 1 d . . P . .
H22A H 0.045635 0.458183 0.199401 0.125 Uiso 0.5 1 d R . P . .
H22B H 0.023665 0.407503 0.169591 0.125 Uiso 0.5 1 d R . P . .
C50 C -0.0065(19) 0.2813(9) 0.2384(16) 0.134(7) Uani 0.5 1 d D U P B -1
H50A H 0.030642 0.289649 0.267642 0.161 Uiso 0.5 1 calc R . P B -1
H50B H -0.028266 0.305520 0.254559 0.161 Uiso 0.5 1 calc R . P B -1
O23 O -0.0186(9) 0.2214(10) 0.2457(12) 0.192(8) Uani 0.5 1 d D U P B -1
C49 C -0.0085(13) 0.1731(11) 0.2047(13) 0.164(8) Uani 0.5 1 d D U P B -1
H49A H -0.031329 0.142450 0.204308 0.196 Uiso 0.5 1 calc R . P B -1
H49B H 0.028161 0.161338 0.229371 0.196 Uiso 0.5 1 calc R . P B -1
C47 C -0.0210(11) 0.2851(9) 0.1528(14) 0.152(7) Uani 0.5 1 d D U P B -1
H47A H -0.059297 0.282740 0.126624 0.183 Uiso 0.5 1 calc R . P B -1
H47B H -0.010477 0.321243 0.141693 0.183 Uiso 0.5 1 calc R . P B -1
C48 C -0.0211(11) 0.1934(9) 0.1221(12) 0.140(7) Uani 0.5 1 d D U P B -1
H48A H -0.008395 0.166288 0.095636 0.168 Uiso 0.5 1 calc R . P B -1
H48B H -0.059206 0.196428 0.094603 0.168 Uiso 0.5 1 calc R . P B -1
Cd3A Cd 0.0355(6) 0.2334(4) -0.4051(4) 0.059(2) Uani 0.092(4) 1 d . U P A 2
O24 O 0.0763(5) 0.2331(5) -0.4318(7) 0.093(4) Uani 0.5 1 d D U P . .
H24A H 0.108789 0.244948 -0.409567 0.139 Uiso 0.5 1 d R . P A .
H24B H 0.080039 0.216309 -0.470957 0.139 Uiso 0.5 1 d R . P . .
O25 O 0.4291(7) 0.3902(6) 0.2218(8) 0.122(5) Uani 0.5 1 d . U P . .
H25A H 0.435663 0.358492 0.241061 0.182 Uiso 0.5 1 d R . P . .
H25B H 0.438823 0.380972 0.185111 0.182 Uiso 0.5 1 d R . P . .
O26 O 0.3898(6) 0.3688(7) 0.4220(10) 0.158(8) Uani 0.5 1 d D . P . .
H26A H 0.403529 0.351682 0.392758 0.237 Uiso 0.5 1 d R . P . .
H26B H 0.356619 0.360382 0.405097 0.237 Uiso 0.5 1 d R . P . .

loop_
_atom_site_aniso_label
_atom_site_aniso_U_11
_atom_site_aniso_U_22
_atom_site_aniso_U_33
_atom_site_aniso_U_23
_atom_site_aniso_U_13
_atom_site_aniso_U_12
Cd1 0.0357(3) 0.0280(3) 0.01872(19) 0.00181(16) 0.00874(17) 0.0018(2)
Cd2 0.0364(3) 0.0294(3) 0.01854(19) -0.00032(16) 0.00941(17) 0.0001(2)
Cd3 0.0618(7) 0.0424(4) 0.0251(3) -0.0088(2) 0.0038(3) -0.0186(4)
Cd4 0.0529(3) 0.0294(3) 0.0208(2) 0.00553(17) 0.00597(19) 0.0105(2)
O1 0.069(4) 0.041(3) 0.057(3) 0.006(2) -0.002(3) -0.024(3)
O2 0.069(3) 0.060(4) 0.038(3) -0.010(2) 0.007(2) -0.024(3)
O3 0.043(3) 0.055(3) 0.043(3) -0.014(2) 0.020(2) -0.017(2)
O4 0.049(3) 0.029(2) 0.0228(19) 0.0031(16) 0.0124(18) 0.002(2)
O5 0.051(3) 0.055(3) 0.034(2) -0.019(2) 0.016(2) -0.015(2)
O6 0.046(3) 0.060(3) 0.036(2) 0.010(2) 0.015(2) 0.022(2)
O7 0.152(5) 0.055(4) 0.043(3) -0.017(3) -0.001(3) -0.022(4)
O8 0.129(5) 0.062(4) 0.028(2) -0.010(2) -0.005(3) -0.008(3)
O9 0.065(3) 0.036(3) 0.024(2) -0.0030(18) 0.013(2) -0.013(2)
O10 0.062(3) 0.047(3) 0.0189(19) 0.0004(18) 0.012(2) -0.011(2)
O11 0.056(6) 0.084(6) 0.060(5) 0.010(5) 0.029(5) -0.008(5)
O12 0.060(3) 0.037(3) 0.035(2) 0.008(2) 0.013(2) 0.022(2)
O13 0.090(4) 0.068(4) 0.031(2) 0.010(2) 0.008(3) 0.043(3)
O14 0.051(3) 0.076(4) 0.031(2) 0.027(2) 0.019(2) 0.024(3)
O15 0.071(4) 0.071(5) 0.123(6) 0.022(4) 0.033(4) 0.033(3)
O16 0.054(3) 0.046(3) 0.026(2) 0.0097(19) 0.008(2) 0.015(2)
O17 0.082(4) 0.033(3) 0.025(2) 0.0112(18) 0.012(2) 0.018(3)
O18 0.120(5) 0.032(3) 0.021(2) 0.0011(19) 0.006(3) 0.009(3)
O19 0.082(4) 0.074(4) 0.022(2) 0.009(2) 0.014(2) 0.031(3)
O20 0.062(3) 0.048(3) 0.096(4) -0.025(3) 0.038(3) -0.017(3)
N1 0.052(3) 0.021(3) 0.030(2) 0.004(2) 0.024(2) 0.002(2)
N2 0.049(3) 0.030(3) 0.027(2) 0.003(2) 0.022(2) 0.002(3)
C1 0.051(4) 0.024(3) 0.026(3) -0.001(2) 0.018(3) 0.002(3)
C2 0.042(4) 0.033(4) 0.019(3) -0.001(2) 0.008(2) -0.004(3)
C3 0.036(3) 0.025(3) 0.026(3) 0.000(2) 0.011(2) -0.002(3)
C4 0.034(3) 0.031(4) 0.020(2) 0.000(2) 0.007(2) 0.001(3)
C5 0.040(4) 0.033(4) 0.027(3) 0.004(2) 0.012(3) -0.005(3)
C6 0.049(4) 0.026(4) 0.035(3) 0.003(3) 0.013(3) -0.013(3)
C7 0.039(4) 0.029(4) 0.027(3) -0.003(2) 0.006(3) 0.000(3)
C8 0.041(4) 0.029(4) 0.023(3) -0.002(2) 0.007(3) 0.003(3)
C9 0.040(4) 0.031(4) 0.047(4) -0.002(3) 0.009(3) -0.007(3)
C10 0.040(4) 0.031(4) 0.021(3) 0.000(2) 0.007(3) -0.006(3)
C11 0.043(4) 0.035(4) 0.023(3) 0.002(2) 0.010(3) 0.010(3)
C12 0.040(3) 0.035(4) 0.021(3) 0.003(2) 0.011(2) 0.013(3)
C13 0.040(3) 0.033(4) 0.023(3) 0.004(2) 0.015(2) 0.006(3)
C14 0.040(4) 0.031(4) 0.021(3) 0.006(2) 0.011(2) 0.006(3)
C15 0.048(4) 0.027(4) 0.027(3) -0.001(2) 0.014(3) 0.002(3)
C16 0.050(4) 0.029(4) 0.024(3) -0.007(2) 0.015(3) 0.002(3)
C17 0.039(3) 0.029(4) 0.017(2) 0.002(2) 0.009(2) -0.002(3)
C18 0.048(4) 0.024(3) 0.022(3) 0.003(2) 0.011(3) 0.004(3)
C19 0.045(4) 0.030(4) 0.016(2) 0.000(2) 0.011(2) 0.000(3)
C20 0.074(5) 0.024(4) 0.024(3) 0.003(2) 0.017(3) -0.001(3)
C21 0.070(5) 0.022(4) 0.030(3) -0.004(2) 0.016(3) 0.000(3)
C22 0.062(4) 0.035(4) 0.026(3) -0.009(3) 0.013(3) -0.012(3)
C23 0.058(4) 0.039(4) 0.020(3) 0.003(3) 0.008(3) 0.000(3)
C24 0.071(5) 0.053(5) 0.026(3) -0.010(3) 0.003(3) -0.011(4)
C25 0.051(4) 0.021(3) 0.022(3) 0.002(2) 0.012(3) 0.005(3)
C26 0.046(4) 0.034(4) 0.019(3) 0.006(2) 0.014(3) 0.000(3)
C27 0.054(4) 0.038(4) 0.023(3) 0.007(3) 0.017(3) 0.018(3)
C28 0.045(4) 0.032(4) 0.033(3) 0.010(3) 0.012(3) 0.021(3)
C29 0.045(4) 0.037(4) 0.038(3) 0.005(3) 0.016(3) 0.018(3)
C30 0.060(4) 0.047(4) 0.022(3) 0.010(3) 0.019(3) 0.017(4)
C31 0.044(4) 0.038(4) 0.037(3) 0.009(3) 0.011(3) 0.008(3)
C32 0.068(5) 0.032(4) 0.020(3) 0.001(3) 0.008(3) -0.003(4)
C33 0.050(4) 0.025(3) 0.018(3) 0.001(2) 0.009(3) 0.002(3)
C34 0.047(4) 0.030(4) 0.020(3) 0.004(2) 0.011(3) 0.004(3)
C35 0.039(3) 0.022(3) 0.023(3) 0.004(2) 0.008(2) 0.005(3)
C36 0.047(4) 0.032(4) 0.024(3) 0.006(2) 0.016(3) -0.001(3)
C37 0.047(4) 0.022(3) 0.023(3) 0.003(2) 0.015(3) 0.006(3)
C38 0.056(4) 0.033(4) 0.018(3) 0.004(2) 0.011(3) 0.005(3)
C39 0.058(4) 0.023(4) 0.022(3) 0.003(2) 0.006(3) -0.001(3)
C40 0.070(5) 0.019(3) 0.025(3) 0.002(2) 0.003(3) 0.009(3)
C41 0.073(5) 0.039(4) 0.023(3) -0.002(3) 0.008(3) 0.004(4)
C42 0.050(4) 0.041(4) 0.019(3) 0.003(3) 0.007(3) 0.000(3)
O21 0.070(8) 0.080(9) 0.120(10) 0.030(7) 0.042(7) 0.002(6)
C43 0.061(11) 0.078(10) 0.152(12) 0.049(9) 0.060(10) 0.027(9)
N3 0.084(11) 0.092(10) 0.144(11) 0.045(9) 0.063(9) 0.019(9)
C44 0.060(10) 0.052(10) 0.105(13) 0.014(8) 0.049(9) 0.014(8)
C45 0.074(14) 0.20(3) 0.132(12) 0.050(13) 0.054(11) 0.032(16)
C46 0.027(8) 0.114(17) 0.142(12) 0.039(10) 0.028(9) -0.006(10)
O22 0.070(8) 0.088(10) 0.070(8) -0.004(6) 0.005(6) 0.025(7)
C50 0.112(12) 0.165(10) 0.142(9) -0.014(9) 0.068(9) 0.021(9)
O23 0.196(14) 0.197(10) 0.186(10) 0.000(8) 0.079(9) 0.011(8)
C49 0.180(13) 0.158(11) 0.157(10) 0.022(7) 0.071(9) -0.007(9)
C47 0.161(12) 0.156(10) 0.154(9) -0.018(8) 0.079(9) 0.011(8)
C48 0.144(11) 0.131(9) 0.149(9) 0.010(8) 0.064(8) -0.023(8)
Cd3A 0.064(4) 0.061(5) 0.046(3) -0.033(3) 0.014(3) -0.011(4)
O24 0.083(5) 0.108(8) 0.099(7) -0.059(6) 0.048(5) -0.035(5)
O25 0.199(13) 0.078(9) 0.086(9) 0.029(7) 0.055(9) 0.013(9)
O26 0.097(12) 0.25(2) 0.136(15) 0.013(15) 0.056(11) 0.036(13)

loop_
_atom_type_symbol
_atom_type_description
_atom_type_scat_dispersion_real
_atom_type_scat_dispersion_imag
_atom_type_scat_source
C C 0.0030 0.0020 'International Tables Vol C Tables 4.2.6.8 and 6.1.1.4'
H H 0.0000 0.0000 'International Tables Vol C Tables 4.2.6.8 and 6.1.1.4'
Cd Cd -0.8080 1.2020 'International Tables Vol C Tables 4.2.6.8 and 6.1.1.4'
N N 0.0060 0.0030 'International Tables Vol C Tables 4.2.6.8 and 6.1.1.4'
O O 0.0110 0.0060 'International Tables Vol C Tables 4.2.6.8 and 6.1.1.4'

loop_
_geom_angle_atom_site_label_1
_geom_angle_atom_site_label_2
_geom_angle_atom_site_label_3
_geom_angle
_geom_angle_site_symmetry_1
_geom_angle_site_symmetry_3
O3 Cd1 Cd2 67.23(12) . .
O3 Cd1 O4 94.60(16) . .
O3 Cd1 O20 172.14(17) . .
O3 Cd1 N1 85.92(17) . 6_566
O4 Cd1 Cd2 36.47(10) . .
O14 Cd1 Cd2 71.20(12) . .
O14 Cd1 O3 98.71(18) . .
O14 Cd1 O4 89.27(15) . .
O14 Cd1 O16 168.73(19) . .
O14 Cd1 O20 84.11(19) . .
O14 Cd1 N1 92.29(17) . 6_566
O16 Cd1 Cd2 111.03(13) . .
O16 Cd1 O3 92.21(17) . .
O16 Cd1 O4 87.09(15) . .
O16 Cd1 O20 85.43(19) . .
O16 Cd1 N1 91.24(17) . 6_566
O20 Cd1 Cd2 120.62(13) . .
O20 Cd1 O4 92.77(16) . .
N1 Cd1 Cd2 144.98(12) 6_566 .
N1 Cd1 O4 178.27(15) 6_566 .
N1 Cd1 O20 86.63(18) 6_566 .
O4 Cd2 Cd1 38.10(10) . .
O4 Cd2 O15 88.3(2) . .
O5 Cd2 Cd1 70.47(12) . .
O5 Cd2 O4 92.02(15) . .
O5 Cd2 O6 99.11(17) . .
O5 Cd2 O9 170.01(17) . .
O5 Cd2 O15 86.1(2) . .
O5 Cd2 N2 91.36(17) . 6_565
O6 Cd2 Cd1 66.58(12) . .
O6 Cd2 O4 92.70(16) . .
O6 Cd2 O9 90.68(17) . .
O6 Cd2 O15 174.7(2) . .
O6 Cd2 N2 86.18(18) . 6_565
O9 Cd2 Cd1 115.80(12) . .
O9 Cd2 O4 89.46(15) . .
O9 Cd2 O15 84.1(2) . .
O9 Cd2 N2 87.31(16) . 6_565
O15 Cd2 Cd1 116.75(16) . .
N2 Cd2 Cd1 143.29(13) 6_565 .
N2 Cd2 O4 176.57(15) 6_565 .
N2 Cd2 O15 92.5(2) 6_565 .
O1 Cd3 Cd4 35.75(12) 3_444 2_554
O1 Cd3 O7 138.49(18) 3_444 .
O1 Cd3 C9 27.76(17) 3_444 3_444
O1 Cd3 C24 163.6(2) 3_444 .
O2 Cd3 Cd4 86.92(11) 3_444 2_554
O2 Cd3 O1 54.55(16) 3_444 3_444
O2 Cd3 O7 86.03(19) 3_444 .
O2 Cd3 C9 26.80(17) 3_444 3_444
O2 Cd3 C24 109.0(2) 3_444 .
O7 Cd3 Cd4 172.52(17) . 2_554
O7 Cd3 C9 112.1(2) . 3_444
O7 Cd3 C24 27.2(2) . .
O8 Cd3 Cd4 130.40(16) . 2_554
O8 Cd3 O1 162.9(2) . 3_444
O8 Cd3 O2 129.3(2) . 3_444
O8 Cd3 O7 53.9(2) . .
O8 Cd3 O12 94.37(19) . 6_565
O8 Cd3 C9 152.8(2) . 3_444
O8 Cd3 C24 26.7(2) . .
O12 Cd3 Cd4 36.46(10) 6_565 2_554
O12 Cd3 O1 72.15(16) 6_565 3_444
O12 Cd3 O2 118.85(16) 6_565 3_444
O12 Cd3 O7 148.20(18) 6_565 .
O12 Cd3 C9 95.94(17) 6_565 3_444
O12 Cd3 C24 121.1(2) 6_565 .
C9 Cd3 Cd4 61.23(14) 3_444 2_554
C24 Cd3 Cd4 156.81(18) . 2_554
C24 Cd3 C9 135.8(2) . 3_444
O24 Cd3 Cd4 91.6(3) . 2_554
O24 Cd3 O1 89.2(3) . 3_444
O24 Cd3 O2 109.5(3) . 3_444
O24 Cd3 O7 93.1(4) . .
O24 Cd3 O8 102.9(3) . .
O24 Cd3 O12 96.2(4) . 6_565
O24 Cd3 C9 100.8(3) . 3_444
O24 Cd3 C24 98.3(4) . .
O1 Cd4 Cd3 36.96(11) 4_545 2_554
O1 Cd4 O11 74.0(3) 4_545 .
O1 Cd4 O12 72.04(16) 4_545 5_565
O1 Cd4 O13 118.77(17) 4_545 5_565
O1 Cd4 O17 139.14(17) 4_545 7_556
O1 Cd4 C31 95.22(18) 4_545 5_565
O1 Cd4 C42 114.15(19) 4_545 7_556
O10 Cd4 Cd3 112.96(10) . 2_554
O10 Cd4 O1 122.37(18) . 4_545
O10 Cd4 O11 163.4(3) . .
O10 Cd4 O12 93.88(15) . 5_565
O10 Cd4 O13 91.36(19) . 5_565
O10 Cd4 O17 83.45(16) . 7_556
O10 Cd4 O18 93.92(18) . 7_556
O10 Cd4 C31 94.03(18) . 5_565
O10 Cd4 C42 90.17(18) . 7_556
O11 Cd4 Cd3 77.8(2) . 2_554
O11 Cd4 C31 80.4(3) . 5_565
O11 Cd4 C42 84.9(3) . 7_556
O12 Cd4 Cd3 35.14(11) 5_565 2_554
O12 Cd4 O11 88.3(3) 5_565 .
O12 Cd4 C31 27.56(17) 5_565 5_565
O12 Cd4 C42 168.99(19) 5_565 7_556
O13 Cd4 Cd3 85.04(11) 5_565 2_554
O13 Cd4 O11 76.5(3) 5_565 .
O13 Cd4 O12 54.65(15) 5_565 5_565
O13 Cd4 O17 88.40(15) 5_565 7_556
O13 Cd4 C31 27.13(17) 5_565 5_565
O13 Cd4 C42 115.09(18) 5_565 7_556
O17 Cd4 Cd3 162.41(13) 7_556 2_554
O17 Cd4 O11 84.9(3) 7_556 .
O17 Cd4 O12 142.96(15) 7_556 5_565
O17 Cd4 C31 115.53(18) 7_556 5_565
O17 Cd4 C42 27.63(16) 7_556 7_556
O18 Cd4 Cd3 126.05(11) 7_556 2_554
O18 Cd4 O1 89.10(16) 7_556 4_545
O18 Cd4 O11 89.1(3) 7_556 .
O18 Cd4 O12 160.92(16) 7_556 5_565
O18 Cd4 O13 142.42(16) 7_556 5_565
O18 Cd4 O17 55.44(15) 7_556 7_556
O18 Cd4 C31 167.1(2) 7_556 5_565
O18 Cd4 C42 27.90(18) 7_556 7_556
C31 Cd4 Cd3 59.20(14) 5_565 2_554
C42 Cd4 Cd3 149.60(14) 7_556 2_554
C42 Cd4 C31 141.9(2) 7_556 5_565
Cd3 O1 Cd3A 18.9(3) 3_556 3_556
Cd4 O1 Cd3 107.29(19) 4 3_556
Cd4 O1 Cd3A 111.9(3) 4 3_556
C9 O1 Cd3 90.0(4) . 3_556
C9 O1 Cd4 146.2(5) . 4
C9 O1 Cd3A 93.9(4) . 3_556
Cd3 O2 Cd3A 18.3(3) 3_556 3_556
C9 O2 Cd3 94.6(4) . 3_556
C9 O2 Cd3A 92.4(5) . 3_556
C10 O3 Cd1 137.0(4) . .
Cd1 O4 H4A 110.7 . .
Cd1 O4 H4B 110.7 . .
Cd2 O4 Cd1 105.42(16) . .
Cd2 O4 H4A 110.7 . .
Cd2 O4 H4B 110.7 . .
H4A O4 H4B 108.8 . .
C10 O5 Cd2 131.9(4) . .
C11 O6 Cd2 138.6(4) . .
C24 O7 Cd3 87.9(4) . .
C24 O7 Cd3A 95.1(5) . .
C24 O8 Cd3 99.2(5) . .
C24 O8 Cd3A 92.4(5) . .
C25 O9 Cd2 131.4(4) . .
C25 O10 Cd4 132.9(4) . .
C47 O11 Cd4 116.1(13) . .
C48 O11 Cd4 133.0(14) . .
C48 O11 C47 108.7(18) . .
Cd3 O12 Cd4 108.40(18) 6_566 5_565
Cd3 O12 Cd3A 16.8(3) 6_566 6_566
Cd4 O12 Cd3A 104.9(2) 5_565 6_566
C31 O12 Cd3 138.7(4) . 6_566
C31 O12 Cd4 91.3(3) . 5_565
C31 O12 Cd3A 124.2(5) . 6_566
C31 O13 Cd4 92.9(4) . 5_565
C11 O14 Cd1 132.8(4) . .
Cd2 O15 H15A 124.5 . .
Cd2 O15 H15B 129.0 . .
H15A O15 H15B 106.2 . .
C32 O16 Cd1 124.6(4) . .
C42 O17 Cd4 90.2(3) . 7_556
C42 O18 Cd4 93.4(4) . 7_556
Cd1 O20 H20A 108.3 . .
Cd1 O20 H20B 117.0 . .
H20A O20 H20B 108.5 . .
C15 N1 Cd1 117.7(4) . 6_565
C16 N1 Cd1 124.3(4) . 6_565
C16 N1 C15 118.0(5) . .
C1 N2 Cd2 117.4(4) . 6_566
C1 N2 C36 118.8(5) . .
C36 N2 Cd2 123.7(4) . 6_566
N2 C1 H1 118.5 . .
N2 C1 C2 123.0(6) . .
C2 C1 H1 118.5 . .
C1 C2 C3 120.5(6) . .
C1 C2 C37 116.9(6) . .
C37 C2 C3 122.3(6) . .
C4 C3 C2 124.3(5) . .
C8 C3 C2 116.6(5) . .
C8 C3 C4 119.0(6) . .
C3 C4 C5 118.6(5) . .
C3 C4 C10 124.9(6) . .
C5 C4 C10 116.4(5) . .
C4 C5 H5 119.3 . .
C6 C5 C4 121.4(6) . .
C6 C5 H5 119.3 . .
C5 C6 H6 120.3 . .
C5 C6 C7 119.5(6) . .
C7 C6 H6 120.3 . .
C6 C7 C9 119.8(6) . .
C8 C7 C6 119.7(6) . .
C8 C7 C9 120.5(5) . .
C3 C8 H8 119.2 . .
C7 C8 C3 121.7(5) . .
C7 C8 H8 119.2 . .
O1 C9 Cd3 62.3(3) . 3_556
O1 C9 C7 118.9(6) . .
O2 C9 Cd3 58.6(3) . 3_556
O2 C9 O1 120.8(6) . .
O2 C9 C7 120.2(6) . .
C7 C9 Cd3 177.4(5) . 3_556
O3 C10 O5 127.1(6) . .
O3 C10 C4 116.2(5) . .
O5 C10 C4 116.7(6) . .
O6 C11 O14 125.5(6) . .
O6 C11 C12 119.2(5) . .
O14 C11 C12 115.3(6) . .
C13 C12 C11 123.4(6) . .
C30 C12 C11 117.5(5) . .
C30 C12 C13 119.0(5) . .
C12 C13 C14 124.7(5) . .
C27 C13 C12 117.8(5) . .
C27 C13 C14 117.5(5) . .
C15 C14 C13 118.7(6) . .
C15 C14 C26 117.4(6) . .
C26 C14 C13 123.5(6) . .
N1 C15 C14 123.1(6) . .
N1 C15 H15 118.4 . .
C14 C15 H15 118.4 . .
N1 C16 H16 117.8 . .
N1 C16 C17 124.5(6) . .
C17 C16 H16 117.8 . .
C16 C17 C18 120.3(5) . .
C26 C17 C16 115.8(6) . .
C26 C17 C18 123.7(5) . .
C19 C18 C17 123.5(5) . .
C23 C18 C17 120.3(5) . .
C23 C18 C19 116.1(5) . .
C18 C19 C25 120.0(5) . .
C20 C19 C18 120.4(5) . .
C20 C19 C25 119.6(5) . .
C19 C20 H20 119.0 . .
C19 C20 C21 121.9(5) . .
C21 C20 H20 119.0 . .
C20 C21 H21 120.9 . .
C20 C21 C22 118.2(6) . .
C22 C21 H21 120.9 . .
C21 C22 C24 120.1(6) . .
C23 C22 C21 120.1(5) . .
C23 C22 C24 119.8(6) . .
C18 C23 H23 118.4 . .
C22 C23 C18 123.1(6) . .
C22 C23 H23 118.4 . .
O7 C24 Cd3 64.9(4) . .
O7 C24 C22 120.6(7) . .
O7 C24 Cd3A 59.7(4) . .
O8 C24 Cd3 54.1(3) . .
O8 C24 O7 118.9(6) . .
O8 C24 C22 120.4(7) . .
O8 C24 Cd3A 62.4(4) . .
C22 C24 Cd3 174.3(5) . .
C22 C24 Cd3A 163.3(7) . .
O9 C25 O10 124.9(5) . .
O9 C25 C19 117.9(5) . .
O10 C25 C19 117.2(6) . .
C14 C26 C17 121.2(6) . .
C14 C26 H26 119.4 . .
C17 C26 H26 119.4 . .
C13 C27 H27 119.0 . .
C28 C27 C13 122.0(5) . .
C28 C27 H27 119.0 . .
C27 C28 C29 120.4(5) . .
C27 C28 C31 120.3(6) . .
C29 C28 C31 119.3(6) . .
C28 C29 H29 120.6 . .
C30 C29 C28 118.8(6) . .
C30 C29 H29 120.6 . .
C12 C30 H30 119.1 . .
C29 C30 C12 121.8(6) . .
C29 C30 H30 119.1 . .
O12 C31 Cd4 61.2(3) . 5_565
O12 C31 C28 120.2(5) . .
O13 C31 Cd4 60.0(3) . 5_565
O13 C31 O12 121.0(6) . .
O13 C31 C28 118.8(6) . .
C28 C31 Cd4 176.0(5) . 5_565
O16 C32 C33 115.1(6) . .
O19 C32 O16 126.7(6) . .
O19 C32 C33 118.2(6) . .
C34 C33 C32 121.6(5) . .
C41 C33 C32 117.8(5) . .
C41 C33 C34 120.3(5) . .
C33 C34 C35 122.3(5) . .
C38 C34 C33 117.2(6) . .
C38 C34 C35 120.3(5) . .
C36 C35 C34 123.1(6) . .
C36 C35 C37 116.7(5) . .
C37 C35 C34 120.0(6) . .
N2 C36 C35 123.5(6) . .
N2 C36 H36 118.3 . .
C35 C36 H36 118.3 . .
C2 C37 H37 119.5 . .
C35 C37 C2 121.1(6) . .
C35 C37 H37 119.5 . .
C34 C38 H38 118.6 . .
C39 C38 C34 122.9(5) . .
C39 C38 H38 118.6 . .
C38 C39 C40 118.4(5) . .
C38 C39 C42 121.7(5) . .
C40 C39 C42 119.8(6) . .
C39 C40 H40 120.4 . .
C41 C40 C39 119.2(6) . .
C41 C40 H40 120.4 . .
C33 C41 H41 119.1 . .
C40 C41 C33 121.9(6) . .
C40 C41 H41 119.1 . .
O17 C42 Cd4 62.2(3) . 7_556
O17 C42 O18 120.6(5) . .
O17 C42 C39 121.2(5) . .
O18 C42 Cd4 58.7(3) . 7_556
O18 C42 C39 118.3(6) . .
C39 C42 Cd4 174.6(5) . 7_556
O21 C43 N3 115(2) . .
O21 C43 C46 141(3) . .
C46 C43 N3 102.3(18) . .
C43 N3 C45 112(2) . .
C44 N3 C43 128(2) . .
C44 N3 C45 120(2) . .
N3 C44 H44A 109.5 . .
N3 C44 H44B 109.5 . .
N3 C44 H44C 109.5 . .
H44A C44 H44B 109.5 . .
H44A C44 H44C 109.5 . .
H44B C44 H44C 109.5 . .
N3 C45 H45A 109.5 . .
N3 C45 H45B 109.5 . .
N3 C45 H45C 109.5 . .
H45A C45 H45B 109.5 . .
H45A C45 H45C 109.5 . .
H45B C45 H45C 109.5 . .
C43 C46 H46A 109.5 . .
C43 C46 H46B 109.5 . .
C43 C46 H46C 109.5 . .
H46A C46 H46B 109.5 . .
H46A C46 H46C 109.5 . .
H46B C46 H46C 109.5 . .
H22A O22 H22B 104.8 . .
H50A C50 H50B 109.4 . .
O23 C50 H50A 111.6 . .
O23 C50 H50B 111.6 . .
O23 C50 C47 100.7(15) . .
C47 C50 H50A 111.6 . .
C47 C50 H50B 111.6 . .
C49 O23 C50 128(2) . .
O23 C49 H49A 110.7 . .
O23 C49 H49B 110.6 . .
O23 C49 C48 105.5(15) . .
H49A C49 H49B 108.8 . .
C48 C49 H49A 110.7 . .
C48 C49 H49B 110.6 . .
O11 C47 C50 116(2) . .
O11 C47 H47A 108.3 . .
O11 C47 H47B 108.3 . .
C50 C47 H47A 108.3 . .
C50 C47 H47B 108.3 . .
H47A C47 H47B 107.4 . .
O11 C48 C49 112.6(18) . .
O11 C48 H48A 109.1 . .
O11 C48 H48B 109.1 . .
C49 C48 H48A 109.1 . .
C49 C48 H48B 109.1 . .
H48A C48 H48B 107.8 . .
O1 Cd3A O2 50.0(3) 3_444 3_444
O1 Cd3A O12 64.1(3) 3_444 6_565
O1 Cd3A C24 137.4(7) 3_444 .
O1 Cd3A H24A 125.2 3_444 .
O1 Cd3A H24B 89.4 3_444 .
O2 Cd3A O12 98.2(5) 3_444 6_565
O2 Cd3A C24 96.8(4) 3_444 .
O2 Cd3A H24A 144.7 3_444 .
O2 Cd3A H24B 116.9 3_444 .
O7 Cd3A O1 128.5(6) . 3_444
O7 Cd3A O2 79.6(4) . 3_444
O7 Cd3A O8 49.6(3) . .
O7 Cd3A O12 123.5(6) . 6_565
O7 Cd3A C24 25.2(2) . .
O7 Cd3A H24A 101.2 . .
O7 Cd3A H24B 128.0 . .
O8 Cd3A O1 127.5(7) . 3_444
O8 Cd3A O2 105.8(6) . 3_444
O8 Cd3A O12 78.4(4) . 6_565
O8 Cd3A C24 25.2(2) . .
O8 Cd3A H24A 100.7 . .
O8 Cd3A H24B 136.2 . .
O12 Cd3A C24 103.0(5) 6_565 .
O12 Cd3A H24A 109.8 6_565 .
O12 Cd3A H24B 103.5 6_565 .
C24 Cd3A H24A 97.3 . .
C24 Cd3A H24B 132.8 . .
O24 Cd3A O1 106.5(6) . 3_444
O24 Cd3A O2 133.0(7) . 3_444
O24 Cd3A O7 117.0(8) . .
O24 Cd3A O8 118.4(7) . .
O24 Cd3A O12 105.3(8) . 6_565
O24 Cd3A C24 116.1(7) . .
O24 Cd3A H24A 18.9 . .
O24 Cd3A H24B 18.0 . .
H24A Cd3A H24B 36.7 . .
Cd3 O24 H24A 129.6 . .
Cd3 O24 H24B 133.7 . .
Cd3A O24 H24A 129.7 . .
Cd3A O24 H24B 132.8 . .
H24A O24 H24B 96.7 . .
H25A O25 H25B 91.7 . .
H26A O26 H26B 107.9 . .

loop_
_geom_bond_atom_site_label_1
_geom_bond_atom_site_label_2
_geom_bond_distance
_geom_bond_site_symmetry_2
Cd1 Cd2 3.7871(7) .
Cd1 O3 2.240(5) .
Cd1 O4 2.424(4) .
Cd1 O14 2.200(4) .
Cd1 O16 2.219(4) .
Cd1 O20 2.344(5) .
Cd1 N1 2.333(5) 6_566
Cd2 O4 2.335(4) .
Cd2 O5 2.235(4) .
Cd2 O6 2.254(4) .
Cd2 O9 2.261(4) .
Cd2 O15 2.340(5) .
Cd2 N2 2.334(5) 6_565
Cd3 Cd4 3.8151(9) 2_554
Cd3 O1 2.402(5) 3_444
Cd3 O2 2.323(5) 3_444
Cd3 O7 2.425(5) .
Cd3 O8 2.195(5) .
Cd3 O12 2.314(5) 6_565
Cd3 C9 2.713(6) 3_444
Cd3 C24 2.676(6) .
Cd3 O24 2.187(12) .
Cd4 O1 2.335(5) 4_545
Cd4 O10 2.276(5) .
Cd4 O11 2.501(10) .
Cd4 O12 2.389(4) 5_565
Cd4 O13 2.363(5) 5_565
Cd4 O17 2.376(4) 7_556
Cd4 O18 2.298(4) 7_556
Cd4 C31 2.726(6) 5_565
Cd4 C42 2.685(5) 7_556
O1 C9 1.264(8) .
O1 Cd3A 2.536(10) 3_556
O2 C9 1.227(7) .
O2 Cd3A 2.586(13) 3_556
O3 C10 1.247(7) .
O4 H4A 0.9700 .
O4 H4B 0.9700 .
O5 C10 1.252(7) .
O6 C11 1.251(7) .
O7 C24 1.222(9) .
O7 Cd3A 2.476(10) .
O8 C24 1.219(9) .
O8 Cd3A 2.534(11) .
O9 C25 1.243(7) .
O10 C25 1.273(7) .
O11 C47 1.437(16) .
O11 C48 1.387(16) .
O12 C31 1.261(8) .
O12 Cd3A 2.697(13) 6_566
O13 C31 1.245(7) .
O14 C11 1.265(7) .
O15 H15A 0.8578 .
O15 H15B 0.8606 .
O16 C32 1.251(8) .
O17 C42 1.245(7) .
O18 C42 1.259(7) .
O19 C32 1.236(8) .
O20 H20A 0.8237 .
O20 H20B 0.7885 .
N1 C15 1.345(7) .
N1 C16 1.316(7) .
N2 C1 1.345(7) .
N2 C36 1.350(8) .
C1 H1 0.9300 .
C1 C2 1.382(8) .
C2 C3 1.475(8) .
C2 C37 1.408(8) .
C3 C4 1.396(7) .
C3 C8 1.391(8) .
C4 C5 1.401(8) .
C4 C10 1.507(8) .
C5 H5 0.9300 .
C5 C6 1.376(8) .
C6 H6 0.9300 .
C6 C7 1.385(8) .
C7 C8 1.369(9) .
C7 C9 1.501(8) .
C8 H8 0.9300 .
C11 C12 1.487(8) .
C12 C13 1.398(7) .
C12 C30 1.390(8) .
C13 C14 1.483(8) .
C13 C27 1.396(8) .
C14 C15 1.378(8) .
C14 C26 1.386(8) .
C15 H15 0.9300 .
C16 H16 0.9300 .
C16 C17 1.400(8) .
C17 C18 1.473(8) .
C17 C26 1.387(8) .
C18 C19 1.421(7) .
C18 C23 1.410(7) .
C19 C20 1.363(8) .
C19 C25 1.520(7) .
C20 H20 0.9300 .
C20 C21 1.387(8) .
C21 H21 0.9300 .
C21 C22 1.405(9) .
C22 C23 1.343(9) .
C22 C24 1.491(8) .
C23 H23 0.9300 .
C24 Cd3A 2.857(11) .
C26 H26 0.9300 .
C27 H27 0.9300 .
C27 C28 1.351(8) .
C28 C29 1.381(8) .
C28 C31 1.514(8) .
C29 H29 0.9300 .
C29 C30 1.367(8) .
C30 H30 0.9300 .
C32 C33 1.514(7) .
C33 C34 1.397(8) .
C33 C41 1.375(9) .
C34 C35 1.477(8) .
C34 C38 1.392(7) .
C35 C36 1.376(8) .
C35 C37 1.401(8) .
C36 H36 0.9300 .
C37 H37 0.9300 .
C38 H38 0.9300 .
C38 C39 1.381(8) .
C39 C40 1.401(8) .
C39 C42 1.493(7) .
C40 H40 0.9300 .
C40 C41 1.369(8) .
C41 H41 0.9300 .
O21 C43 1.16(2) .
C43 N3 1.38(3) .
C43 C46 1.36(3) .
N3 C44 1.36(2) .
N3 C45 1.43(3) .
C44 H44A 0.9600 .
C44 H44B 0.9600 .
C44 H44C 0.9600 .
C45 H45A 0.9600 .
C45 H45B 0.9600 .
C45 H45C 0.9600 .
C46 H46A 0.9600 .
C46 H46B 0.9600 .
C46 H46C 0.9600 .
O22 H22A 0.8923 .
O22 H22B 0.8554 .
C50 H50A 0.9700 .
C50 H50B 0.9700 .
C50 O23 1.506(17) .
C50 C47 1.509(19) .
O23 C49 1.487(17) .
C49 H49A 0.9700 .
C49 H49B 0.9700 .
C49 C48 1.540(17) .
C47 H47A 0.9700 .
C47 H47B 0.9700 .
C48 H48A 0.9700 .
C48 H48B 0.9700 .
Cd3A O24 1.400(18) .
Cd3A H24A 2.0673 .
Cd3A H24B 2.1051 .
O24 H24A 0.8705 .
O24 H24B 0.8872 .
O25 H25A 0.8381 .
O25 H25B 0.8663 .
O26 H26A 0.8869 .
O26 H26B 0.8604 .

loop_
_geom_torsion_atom_site_label_1
_geom_torsion_atom_site_label_2
_geom_torsion_atom_site_label_3
_geom_torsion_atom_site_label_4
_geom_torsion
_geom_torsion_site_symmetry_1
_geom_torsion_site_symmetry_2
_geom_torsion_site_symmetry_3
_geom_torsion_site_symmetry_4
Cd1 O3 C10 O5 17.7(10) . . . .
Cd1 O3 C10 C4 -163.8(4) . . . .
Cd1 O14 C11 O6 16.1(11) . . . .
Cd1 O14 C11 C12 -163.8(4) . . . .
Cd1 O16 C32 O19 -20.3(10) . . . .
Cd1 O16 C32 C33 163.3(4) . . . .
Cd1 N1 C15 C14 176.7(4) 6_565 . . .
Cd1 N1 C16 C17 -176.6(4) 6_565 . . .
Cd2 O5 C10 O3 15.4(10) . . . .
Cd2 O5 C10 C4 -163.2(4) . . . .
Cd2 O6 C11 O14 14.7(11) . . . .
Cd2 O6 C11 C12 -165.4(4) . . . .
Cd2 O9 C25 O10 -15.7(10) . . . .
Cd2 O9 C25 C19 166.0(4) . . . .
Cd2 N2 C1 C2 175.8(4) 6_566 . . .
Cd2 N2 C36 C35 -176.4(4) 6_566 . . .
Cd3 O1 C9 O2 -1.2(7) 3_556 . . .
Cd3 O1 C9 C7 177.4(6) 3_556 . . .
Cd3 O2 C9 O1 1.2(8) 3_556 . . .
Cd3 O2 C9 C7 -177.4(6) 3_556 . . .
Cd3 O7 C24 O8 2.5(9) . . . .
Cd3 O7 C24 C22 -178.5(7) . . . .
Cd3 O8 C24 O7 -2.8(10) . . . .
Cd3 O8 C24 C22 178.2(6) . . . .
Cd3 O12 C31 Cd4 -120.2(6) 6_566 . . 5_565
Cd3 O12 C31 O13 -124.5(6) 6_566 . . .
Cd3 O12 C31 C28 55.4(10) 6_566 . . .
Cd4 O1 C9 Cd3 -122.2(9) 4 . . 3_556
Cd4 O1 C9 O2 -123.4(7) 4 . . .
Cd4 O1 C9 C7 55.2(12) 4 . . .
Cd4 O10 C25 O9 158.7(5) . . . .
Cd4 O10 C25 C19 -23.0(8) . . . .
Cd4 O11 C47 C50 -96(2) . . . .
Cd4 O11 C48 C49 97(2) . . . .
Cd4 O12 C31 O13 -4.3(7) 5_565 . . .
Cd4 O12 C31 C28 175.7(6) 5_565 . . .
Cd4 O13 C31 O12 4.3(7) 5_565 . . .
Cd4 O13 C31 C28 -175.6(6) 5_565 . . .
Cd4 O17 C42 O18 -6.4(7) 7_556 . . .
Cd4 O17 C42 C39 175.1(6) 7_556 . . .
Cd4 O18 C42 O17 6.7(7) 7_556 . . .
Cd4 O18 C42 C39 -174.9(5) 7_556 . . .
O6 C11 C12 C13 27.6(10) . . . .
O6 C11 C12 C30 -148.2(6) . . . .
O14 C11 C12 C13 -152.5(6) . . . .
O14 C11 C12 C30 31.7(9) . . . .
O16 C32 C33 C34 -46.6(9) . . . .
O16 C32 C33 C41 127.1(7) . . . .
O19 C32 C33 C34 136.7(7) . . . .
O19 C32 C33 C41 -49.6(9) . . . .
N1 C16 C17 C18 175.1(5) . . . .
N1 C16 C17 C26 -0.5(9) . . . .
N2 C1 C2 C3 -173.0(5) . . . .
N2 C1 C2 C37 0.3(9) . . . .
C1 N2 C36 C35 -0.1(9) . . . .
C1 C2 C3 C4 -133.3(6) . . . .
C1 C2 C3 C8 49.4(8) . . . .
C1 C2 C37 C35 1.0(8) . . . .
C2 C3 C4 C5 -174.8(6) . . . .
C2 C3 C4 C10 9.5(10) . . . .
C2 C3 C8 C7 178.9(6) . . . .
C3 C2 C37 C35 174.1(5) . . . .
C3 C4 C5 C6 -4.0(9) . . . .
C3 C4 C10 O3 30.7(9) . . . .
C3 C4 C10 O5 -150.5(6) . . . .
C4 C3 C8 C7 1.4(9) . . . .
C4 C5 C6 C7 1.5(10) . . . .
C5 C4 C10 O3 -145.0(6) . . . .
C5 C4 C10 O5 33.7(8) . . . .
C5 C6 C7 C8 2.4(10) . . . .
C5 C6 C7 C9 -179.7(6) . . . .
C6 C7 C8 C3 -3.9(10) . . . .
C6 C7 C9 O1 27.4(10) . . . .
C6 C7 C9 O2 -154.0(7) . . . .
C8 C3 C4 C5 2.5(9) . . . .
C8 C3 C4 C10 -173.2(6) . . . .
C8 C7 C9 O1 -154.8(7) . . . .
C8 C7 C9 O2 23.8(10) . . . .
C9 C7 C8 C3 178.3(6) . . . .
C10 C4 C5 C6 172.1(6) . . . .
C11 C12 C13 C14 7.6(10) . . . .
C11 C12 C13 C27 -173.6(6) . . . .
C11 C12 C30 C29 172.5(6) . . . .
C12 C13 C14 C15 -130.3(7) . . . .
C12 C13 C14 C26 57.0(9) . . . .
C12 C13 C27 C28 1.4(10) . . . .
C13 C12 C30 C29 -3.4(10) . . . .
C13 C14 C15 N1 -172.3(5) . . . .
C13 C14 C26 C17 171.4(5) . . . .
C13 C27 C28 C29 -3.6(11) . . . .
C13 C27 C28 C31 177.2(6) . . . .
C14 C13 C27 C28 -179.7(6) . . . .
C15 N1 C16 C17 0.0(9) . . . .
C15 C14 C26 C17 -1.4(8) . . . .
C16 N1 C15 C14 -0.2(9) . . . .
C16 C17 C18 C19 129.3(6) . . . .
C16 C17 C18 C23 -55.1(9) . . . .
C16 C17 C26 C14 1.3(8) . . . .
C17 C18 C19 C20 179.9(6) . . . .
C17 C18 C19 C25 -1.5(10) . . . .
C17 C18 C23 C22 179.9(7) . . . .
C18 C17 C26 C14 -174.2(5) . . . .
C18 C19 C20 C21 -1.2(11) . . . .
C18 C19 C25 O9 -48.2(9) . . . .
C18 C19 C25 O10 133.3(6) . . . .
C19 C18 C23 C22 -4.1(10) . . . .
C19 C20 C21 C22 -2.0(11) . . . .
C20 C19 C25 O9 130.4(7) . . . .
C20 C19 C25 O10 -48.1(9) . . . .
C20 C21 C22 C23 2.0(11) . . . .
C20 C21 C22 C24 -175.2(7) . . . .
C21 C22 C23 C18 1.1(12) . . . .
C21 C22 C24 O7 -5.3(13) . . . .
C21 C22 C24 O8 173.7(8) . . . .
C21 C22 C24 Cd3A -91(2) . . . .
C23 C18 C19 C20 4.1(10) . . . .
C23 C18 C19 C25 -177.3(6) . . . .
C23 C22 C24 O7 177.4(8) . . . .
C23 C22 C24 O8 -3.6(12) . . . .
C23 C22 C24 Cd3A 91(2) . . . .
C24 C22 C23 C18 178.4(7) . . . .
C25 C19 C20 C21 -179.8(6) . . . .
C26 C14 C15 N1 0.9(9) . . . .
C26 C17 C18 C19 -55.4(9) . . . .
C26 C17 C18 C23 120.3(7) . . . .
C27 C13 C14 C15 51.0(8) . . . .
C27 C13 C14 C26 -121.8(6) . . . .
C27 C28 C29 C30 2.2(11) . . . .
C27 C28 C31 O12 -158.5(7) . . . .
C27 C28 C31 O13 21.4(10) . . . .
C28 C29 C30 C12 1.3(11) . . . .
C29 C28 C31 O12 22.3(10) . . . .
C29 C28 C31 O13 -157.8(7) . . . .
C30 C12 C13 C14 -176.7(6) . . . .
C30 C12 C13 C27 2.1(10) . . . .
C31 C28 C29 C30 -178.6(6) . . . .
C32 C33 C34 C35 -14.2(10) . . . .
C32 C33 C34 C38 171.6(6) . . . .
C32 C33 C41 C40 -171.5(7) . . . .
C33 C34 C35 C36 138.8(7) . . . .
C33 C34 C35 C37 -45.5(9) . . . .
C33 C34 C38 C39 -0.7(10) . . . .
C34 C33 C41 C40 2.4(11) . . . .
C34 C35 C36 N2 177.0(5) . . . .
C34 C35 C37 C2 -177.6(5) . . . .
C34 C38 C39 C40 3.0(11) . . . .
C34 C38 C39 C42 -179.7(6) . . . .
C35 C34 C38 C39 -175.0(6) . . . .
C36 N2 C1 C2 -0.8(9) . . . .
C36 C35 C37 C2 -1.7(8) . . . .
C37 C2 C3 C4 53.8(8) . . . .
C37 C2 C3 C8 -123.5(6) . . . .
C37 C35 C36 N2 1.3(9) . . . .
C38 C34 C35 C36 -47.2(9) . . . .
C38 C34 C35 C37 128.4(6) . . . .
C38 C39 C40 C41 -2.6(11) . . . .
C38 C39 C42 O17 -171.6(7) . . . .
C38 C39 C42 O18 9.9(11) . . . .
C39 C40 C41 C33 0.0(12) . . . .
C40 C39 C42 O17 5.6(11) . . . .
C40 C39 C42 O18 -172.9(7) . . . .
C41 C33 C34 C35 172.2(6) . . . .
C41 C33 C34 C38 -2.0(10) . . . .
C42 C39 C40 C41 -179.9(7) . . . .
O21 C43 N3 C44 -172.4(18) . . . .
O21 C43 N3 C45 10(3) . . . .
C46 C43 N3 C44 -5(3) . . . .
C46 C43 N3 C45 177.7(16) . . . .
C50 O23 C49 C48 -38(4) . . . .
O23 C50 C47 O11 -51(4) . . . .
O23 C49 C48 O11 47(3) . . . .
C47 O11 C48 C49 -65(3) . . . .
C47 C50 O23 C49 39(5) . . . .
C48 O11 C47 C50 70(3) . . . .
Cd3A O1 C9 O2 17.3(8) 3_556 . . .
Cd3A O1 C9 C7 -164.0(6) 3_556 . . .
Cd3A O2 C9 O1 -17.0(8) 3_556 . . .
Cd3A O2 C9 C7 164.4(7) 3_556 . . .
Cd3A O7 C24 O8 20.4(10) . . . .
Cd3A O7 C24 C22 -160.6(8) . . . .
Cd3A O8 C24 O7 -19.9(10) . . . .
Cd3A O8 C24 C22 161.1(8) . . . .
Cd3A O12 C31 Cd4 -109.0(4) 6_566 . . 5_565
Cd3A O12 C31 O13 -113.3(7) 6_566 . . .
Cd3A O12 C31 C28 66.6(8) 6_566 . . .
